data_7101436
loop_
_publ_author_name
'Norbert Mitzel'
'Raphael J. F. Berger'
'Roland Frohlich'
'Surajit Jana'

_publ_section_title
;
First mixed hydrazide/hydroxylamide metal aggregates -
fine tuning the N:O content of zinc compounds
;
_journal_issue 38
_journal_name_full 'Chemical Communications'
_journal_paper_doi 10.1039/b608135e
_journal_year 2006
_chemical_formula_moiety 'C34 H82 N8 O4 Zn5'
_chemical_formula_sum 'C34 H82 N8 O4 Zn5'
_chemical_formula_weight 993.93
_chemical_name_systematic
;
?
;
_space_group_IT_number 60
_symmetry_cell_setting orthorhombic
_symmetry_space_group_name_Hall '-P 2n 2ab'
_symmetry_space_group_name_H-M 'P b c n'
_atom_sites_solution_hydrogens geom
_atom_sites_solution_primary direct
_atom_sites_solution_secondary difmap
_audit_creation_method SHELXL-97
_cell_angle_alpha 90.00
_cell_angle_beta 90.00
_cell_angle_gamma 90.00
_cell_formula_units_Z 4
_cell_length_a 11.369(2)
_cell_length_b 15.909(3)
_cell_length_c 25.860(5)
_cell_measurement_reflns_used 25240
_cell_measurement_temperature 153(2)
_cell_measurement_theta_max 25.1
_cell_measurement_theta_min 3.8
_cell_volume 4677.3(15)
_computing_cell_refinement 'STOE X-AREA'
_computing_data_collection 'STOE IPDS 1'
_computing_data_reduction 'STOE X-AREA'
_computing_molecular_graphics 'SHELXL 5.01'
_computing_publication_material 'SHELXL 5.01'
_computing_structure_refinement 'SHELXL-97 (Sheldrick, 1997)'
_computing_structure_solution 'SHELXS-97 (Sheldrick, 1990)'
_diffrn_ambient_temperature 153(2)
_diffrn_measured_fraction_theta_full 0.887
_diffrn_measured_fraction_theta_max 0.887
_diffrn_measurement_device_type 'Stoe IPDS 1'
_diffrn_measurement_method 'Phi scans 0.9 deg'
_diffrn_radiation_monochromator graphite
_diffrn_radiation_source 'fine-focus sealed tube'
_diffrn_radiation_type MoK\a
_diffrn_radiation_wavelength 0.71073
_diffrn_reflns_av_R_equivalents 0.0843
_diffrn_reflns_av_sigmaI/netI 0.0455
_diffrn_reflns_limit_h_max 13
_diffrn_reflns_limit_h_min -13
_diffrn_reflns_limit_k_max 18
_diffrn_reflns_limit_k_min -18
_diffrn_reflns_limit_l_max 30
_diffrn_reflns_limit_l_min -30
_diffrn_reflns_number 23657
_diffrn_reflns_theta_full 24.60
_diffrn_reflns_theta_max 24.60
_diffrn_reflns_theta_min 4.12
_diffrn_standards_decay_% 0
_exptl_absorpt_coefficient_mu 2.568
_exptl_absorpt_correction_T_max 0.7586
_exptl_absorpt_correction_T_min 0.5304
_exptl_absorpt_correction_type numerical
_exptl_crystal_colour colourless
_exptl_crystal_density_diffrn 1.411
_exptl_crystal_density_method 'not measured'
_exptl_crystal_description 'square plate'
_exptl_crystal_F_000 2096
_exptl_crystal_size_max 0.25
_exptl_crystal_size_mid 0.24
_exptl_crystal_size_min 0.10
_refine_diff_density_max 1.187
_refine_diff_density_min -0.548
_refine_diff_density_rms 0.104
_refine_ls_extinction_method none
_refine_ls_goodness_of_fit_ref 1.195
_refine_ls_hydrogen_treatment noref
_refine_ls_matrix_type full
_refine_ls_number_parameters 217
_refine_ls_number_reflns 3498
_refine_ls_number_restraints 2
_refine_ls_restrained_S_all 1.200
_refine_ls_R_factor_all 0.0931
_refine_ls_R_factor_gt 0.0759
_refine_ls_shift/su_max 0.005
_refine_ls_shift/su_mean 0.000
_refine_ls_structure_factor_coef Fsqd
_refine_ls_weighting_details 'calc w=1/[\s^2^(Fo^2^)+(0.0467P)^2^+28.6066P] where P=(Fo^2^+2Fc^2^)/3'
_refine_ls_weighting_scheme calc
_refine_ls_wR_factor_gt 0.1533
_refine_ls_wR_factor_ref 0.1611
_reflns_number_gt 2902
_reflns_number_total 3498
_reflns_threshold_expression >2sigma(I)
_cod_data_source_file b608135e.txt
_cod_depositor_comments
;
The following automatic conversions were performed:
'_symmetry_cell_setting' value 'Orthorhombic' changed to 'orthorhombic'
according to '/home/saulius/struct/CIF-dictionaries/cif_core.dic'
dictionary named 'cif_core.dic' version 2.4.1 from 2010-06-29.

Automatic conversion script
Id: cif_fix_enum 1527 2010-12-29 10:47:43Z saulius 
;
_cod_original_sg_symbol_H-M Pbcn
_cod_database_code 7101436

loop_
_symmetry_equiv_pos_as_xyz
'x, y, z'
'-x+1/2, -y+1/2, z+1/2'
'x+1/2, -y+1/2, -z'
'-x, y, -z+1/2'
'-x, -y, -z'
'x-1/2, y-1/2, -z-1/2'
'-x-1/2, y-1/2, z'
'x, -y, z-1/2'

loop_
_atom_site_label
_atom_site_type_symbol
_atom_site_fract_x
_atom_site_fract_y
_atom_site_fract_z
_atom_site_U_iso_or_equiv
_atom_site_adp_type
_atom_site_occupancy
_atom_site_symmetry_multiplicity
_atom_site_calc_flag
_atom_site_refinement_flags
Zn1 Zn 0.0000 0.29963(7) 0.2500 0.0277(3) Uani 1 2 d S
Zn2 Zn 0.08381(7) 0.22914(6) 0.36522(4) 0.0392(3) Uani 1 1 d .
Zn3 Zn 0.20078(7) 0.23649(6) 0.17461(4) 0.0392(3) Uani 1 1 d .
O21 O 0.1223(4) 0.2394(3) 0.2881(2) 0.0371(13) Uani 1 1 d .
O31 O -0.0661(5) 0.1659(4) 0.3522(2) 0.0490(15) Uani 1 1 d .
N11 N -0.0889(5) 0.3375(4) 0.3118(2) 0.0320(14) Uani 1 1 d .
H11C H -0.1325 0.3853 0.3039 0.038 Uiso 1 1 d R
N12 N -0.0089(5) 0.3546(4) 0.3549(3) 0.0377(15) Uani 1 1 d .
N22 N 0.2117(5) 0.1985(4) 0.2574(3) 0.0430(17) Uani 1 1 d .
N32 N -0.1100(7) 0.1012(5) 0.3876(4) 0.061(2) Uani 1 1 d .
C1 C 0.3580(9) 0.2443(7) 0.1407(5) 0.068(3) Uiso 1 1 d D
H1A H 0.3493 0.2792 0.1092 0.081 Uiso 1 1 calc R
H1B H 0.4113 0.2748 0.1644 0.081 Uiso 1 1 calc R
C2 C 0.4152(17) 0.1664(11) 0.1259(8) 0.168(8) Uiso 1 1 d D
H2A H 0.3709 0.1187 0.1399 0.202 Uiso 1 1 calc R
H2B H 0.4955 0.1656 0.1397 0.202 Uiso 1 1 calc R
H2C H 0.4178 0.1624 0.0881 0.202 Uiso 1 1 calc R
C3 C 0.2183(10) 0.2137(8) 0.4131(5) 0.080(3) Uiso 1 1 d D
H3A H 0.2673 0.1683 0.3982 0.096 Uiso 1 1 calc R
H3B H 0.2657 0.2658 0.4110 0.096 Uiso 1 1 calc R
C4 C 0.2064(14) 0.1944(11) 0.4684(6) 0.136(6) Uiso 1 1 d D
H4A H 0.1592 0.2381 0.4852 0.163 Uiso 1 1 calc R
H4B H 0.2846 0.1924 0.4844 0.163 Uiso 1 1 calc R
H4C H 0.1676 0.1398 0.4726 0.163 Uiso 1 1 calc R
C9 C -0.0816(7) 0.3783(6) 0.4001(4) 0.052(2) Uani 1 1 d .
H9A H -0.1331 0.3307 0.4097 0.062 Uiso 1 1 calc R
H9B H -0.1323 0.4266 0.3909 0.062 Uiso 1 1 calc R
C10 C -0.0050(10) 0.4018(7) 0.4459(4) 0.071(3) Uani 1 1 d .
H10A H 0.0414 0.3521 0.4568 0.085 Uiso 1 1 calc R
H10B H -0.0557 0.4186 0.4753 0.085 Uiso 1 1 calc R
C11 C 0.0781(10) 0.4735(7) 0.4327(5) 0.079(4) Uani 1 1 d .
H11A H 0.1325 0.4837 0.4620 0.094 Uiso 1 1 calc R
H11B H 0.0326 0.5255 0.4265 0.094 Uiso 1 1 calc R
C12 C 0.1480(9) 0.4505(6) 0.3845(4) 0.063(3) Uani 1 1 d .
H12A H 0.1962 0.4992 0.3737 0.076 Uiso 1 1 calc R
H12B H 0.2018 0.4033 0.3925 0.076 Uiso 1 1 calc R
C13 C 0.0672(7) 0.4255(5) 0.3410(4) 0.043(2) Uani 1 1 d .
H13A H 0.0176 0.4742 0.3314 0.052 Uiso 1 1 calc R
H13B H 0.1150 0.4100 0.3105 0.052 Uiso 1 1 calc R
C19 C 0.3266(7) 0.2240(7) 0.2790(5) 0.067(3) Uani 1 1 d .
H19A H 0.3901 0.1957 0.2594 0.080 Uiso 1 1 calc R
H19B H 0.3316 0.2052 0.3154 0.080 Uiso 1 1 calc R
C20 C 0.3461(7) 0.3194(7) 0.2768(5) 0.066(3) Uani 1 1 d .
H20A H 0.4291 0.3319 0.2836 0.079 Uiso 1 1 calc R
H20B H 0.2970 0.3469 0.3029 0.079 Uiso 1 1 calc R
H20C H 0.3248 0.3402 0.2424 0.079 Uiso 1 1 calc R
C21 C 0.1918(8) 0.1069(5) 0.2648(4) 0.059(3) Uani 1 1 d .
H21A H 0.1093 0.0934 0.2558 0.070 Uiso 1 1 calc R
H21B H 0.2037 0.0927 0.3017 0.070 Uiso 1 1 calc R
C22 C 0.2750(10) 0.0527(7) 0.2315(5) 0.082(4) Uani 1 1 d .
H22A H 0.2630 -0.0068 0.2397 0.124 Uiso 1 1 calc R
H22B H 0.3567 0.0682 0.2387 0.124 Uiso 1 1 calc R
H22C H 0.2580 0.0623 0.1948 0.124 Uiso 1 1 calc R
C27 C -0.0232(11) 0.0350(7) 0.3896(5) 0.081(4) Uani 1 1 d .
H27A H 0.0558 0.0599 0.3945 0.097 Uiso 1 1 calc R
H27B H -0.0398 -0.0022 0.4194 0.097 Uiso 1 1 calc R
C28 C -0.0247(18) -0.0136(11) 0.3425(9) 0.168(9) Uani 1 1 d .
H28A H 0.0506 -0.0428 0.3385 0.252 Uiso 1 1 calc R
H28B H -0.0373 0.0238 0.3129 0.252 Uiso 1 1 calc R
H28C H -0.0885 -0.0550 0.3441 0.252 Uiso 1 1 calc R
C29 C -0.1263(10) 0.1398(8) 0.4372(5) 0.075(3) Uani 1 1 d .
H29A H -0.1750 0.1910 0.4330 0.090 Uiso 1 1 calc R
H29B H -0.0488 0.1574 0.4509 0.090 Uiso 1 1 calc R
C30 C -0.1840(15) 0.0831(11) 0.4756(7) 0.139(7) Uani 1 1 d .
H30A H -0.1937 0.1129 0.5084 0.208 Uiso 1 1 calc R
H30B H -0.1350 0.0332 0.4809 0.208 Uiso 1 1 calc R
H30C H -0.2613 0.0659 0.4625 0.208 Uiso 1 1 calc R

loop_
_atom_site_aniso_label
_atom_site_aniso_U_11
_atom_site_aniso_U_22
_atom_site_aniso_U_33
_atom_site_aniso_U_23
_atom_site_aniso_U_13
_atom_site_aniso_U_12
Zn1 0.0211(5) 0.0313(6) 0.0305(7) 0.000 -0.0014(5) 0.000
Zn2 0.0378(5) 0.0469(5) 0.0330(6) 0.0036(4) -0.0038(4) 0.0086(4)
Zn3 0.0303(5) 0.0430(5) 0.0443(7) -0.0037(4) 0.0085(4) -0.0006(4)
O21 0.027(3) 0.047(3) 0.036(4) 0.002(3) 0.002(2) 0.012(2)
O31 0.052(3) 0.047(3) 0.049(4) 0.011(3) 0.006(3) 0.000(3)
N11 0.029(3) 0.036(3) 0.030(4) -0.003(3) 0.000(3) 0.006(3)
N12 0.041(3) 0.045(4) 0.028(4) -0.005(3) 0.002(3) 0.006(3)
N22 0.027(3) 0.052(4) 0.051(5) 0.001(4) 0.002(3) 0.015(3)
N32 0.063(5) 0.047(4) 0.074(7) 0.023(4) 0.017(4) 0.007(4)
C9 0.056(5) 0.059(6) 0.041(6) -0.010(4) 0.009(4) 0.012(4)
C10 0.097(8) 0.078(7) 0.037(7) -0.017(6) 0.000(5) 0.019(6)
C11 0.087(8) 0.077(8) 0.071(10) -0.031(6) -0.015(6) 0.016(6)
C12 0.065(6) 0.061(6) 0.064(8) -0.022(6) -0.017(5) -0.004(5)
C13 0.046(5) 0.038(4) 0.046(6) -0.011(4) -0.002(4) 0.002(3)
C19 0.026(4) 0.104(9) 0.071(8) 0.002(7) -0.002(4) 0.023(5)
C20 0.025(4) 0.088(8) 0.086(9) -0.023(6) 0.000(4) -0.004(4)
C21 0.059(6) 0.045(5) 0.072(8) 0.012(5) 0.016(5) 0.021(4)
C22 0.094(8) 0.055(6) 0.098(11) 0.005(6) 0.023(7) 0.036(6)
C27 0.095(9) 0.051(6) 0.096(11) 0.021(6) 0.026(7) 0.010(6)
C28 0.197(19) 0.113(14) 0.19(2) 0.015(14) 0.102(17) 0.054(13)
C29 0.080(7) 0.084(8) 0.061(9) 0.028(7) 0.015(6) 0.007(6)
C30 0.172(16) 0.148(15) 0.095(15) 0.052(11) 0.067(12) 0.006(12)

loop_
_atom_type_symbol
_atom_type_description
_atom_type_scat_dispersion_real
_atom_type_scat_dispersion_imag
_atom_type_scat_source
C C 0.0033 0.0016 'International Tables Vol C Tables 4.2.6.8 and 6.1.1.4'
H H 0.0000 0.0000 'International Tables Vol C Tables 4.2.6.8 and 6.1.1.4'
N N 0.0061 0.0033 'International Tables Vol C Tables 4.2.6.8 and 6.1.1.4'
O O 0.0106 0.0060 'International Tables Vol C Tables 4.2.6.8 and 6.1.1.4'
Zn Zn 0.2839 1.4301 'International Tables Vol C Tables 4.2.6.8 and 6.1.1.4'

loop_
_geom_angle_atom_site_label_1
_geom_angle_atom_site_label_2
_geom_angle_atom_site_label_3
_geom_angle
_geom_angle_site_symmetry_1
_geom_angle_site_symmetry_3
O21 Zn1 O21 121.4(3) . 4
O21 Zn1 N11 96.0(2) . .
O21 Zn1 N11 101.1(2) 4 .
O21 Zn1 N11 101.1(2) . 4
O21 Zn1 N11 96.0(2) 4 4
N11 Zn1 N11 144.6(4) . 4
C3 Zn2 O31 134.2(4) . .
C3 Zn2 O21 116.9(4) . .
O31 Zn2 O21 93.3(2) . .
C3 Zn2 N12 122.7(4) . .
O31 Zn2 N12 91.6(2) . .
O21 Zn2 N12 85.1(2) . .
C1 Zn3 O31 124.2(4) . 4
C1 Zn3 N11 125.0(3) . 4
O31 Zn3 N11 91.4(2) 4 4
C1 Zn3 N22 112.9(4) . .
O31 Zn3 N22 102.7(3) 4 .
N11 Zn3 N22 94.7(2) 4 .
N22 O21 Zn1 116.3(5) . .
N22 O21 Zn2 130.5(4) . .
Zn1 O21 Zn2 112.2(2) . .
N32 O31 Zn2 122.4(5) . .
N32 O31 Zn3 110.2(4) . 4
Zn2 O31 Zn3 114.9(3) . 4
N12 N11 Zn1 110.7(4) . .
N12 N11 Zn3 113.3(4) . 4
Zn1 N11 Zn3 102.3(3) . 4
N12 N11 H11C 110.3 . .
Zn1 N11 H11C 110.0 . .
Zn3 N11 H11C 110.0 4 .
N11 N12 C13 108.9(6) . .
N11 N12 C9 107.5(6) . .
C13 N12 C9 109.1(6) . .
N11 N12 Zn2 102.4(4) . .
C13 N12 Zn2 115.5(5) . .
C9 N12 Zn2 113.0(5) . .
O21 N22 C19 106.8(7) . .
O21 N22 C21 105.4(6) . .
C19 N22 C21 110.8(7) . .
O21 N22 Zn3 111.5(4) . .
C19 N22 Zn3 109.7(6) . .
C21 N22 Zn3 112.4(6) . .
C29 N32 C27 111.6(10) . .
C29 N32 O31 107.6(7) . .
C27 N32 O31 107.5(7) . .
C2 C1 Zn3 117.7(10) . .
C2 C1 H1A 107.9 . .
Zn3 C1 H1A 107.9 . .
C2 C1 H1B 107.9 . .
Zn3 C1 H1B 107.9 . .
H1A C1 H1B 107.2 . .
C1 C2 H2A 109.5 . .
C1 C2 H2B 109.5 . .
H2A C2 H2B 109.5 . .
C1 C2 H2C 109.5 . .
H2A C2 H2C 109.5 . .
H2B C2 H2C 109.5 . .
C4 C3 Zn2 124.3(10) . .
C4 C3 H3A 106.3 . .
Zn2 C3 H3A 106.3 . .
C4 C3 H3B 106.3 . .
Zn2 C3 H3B 106.3 . .
H3A C3 H3B 106.4 . .
C3 C4 H4A 109.5 . .
C3 C4 H4B 109.5 . .
H4A C4 H4B 109.5 . .
C3 C4 H4C 109.5 . .
H4A C4 H4C 109.5 . .
H4B C4 H4C 109.5 . .
N12 C9 C10 111.0(7) . .
N12 C9 H9A 109.4 . .
C10 C9 H9A 109.4 . .
N12 C9 H9B 109.4 . .
C10 C9 H9B 109.4 . .
H9A C9 H9B 108.0 . .
C9 C10 C11 111.5(9) . .
C9 C10 H10A 109.3 . .
C11 C10 H10A 109.3 . .
C9 C10 H10B 109.3 . .
C11 C10 H10B 109.3 . .
H10A C10 H10B 108.0 . .
C10 C11 C12 109.1(8) . .
C10 C11 H11A 109.9 . .
C12 C11 H11A 109.9 . .
C10 C11 H11B 109.9 . .
C12 C11 H11B 109.9 . .
H11A C11 H11B 108.3 . .
C13 C12 C11 110.9(8) . .
C13 C12 H12A 109.5 . .
C11 C12 H12A 109.5 . .
C13 C12 H12B 109.5 . .
C11 C12 H12B 109.5 . .
H12A C12 H12B 108.0 . .
N12 C13 C12 112.3(8) . .
N12 C13 H13A 109.1 . .
C12 C13 H13A 109.1 . .
N12 C13 H13B 109.1 . .
C12 C13 H13B 109.1 . .
H13A C13 H13B 107.9 . .
N22 C19 C20 112.7(7) . .
N22 C19 H19A 109.0 . .
C20 C19 H19A 109.0 . .
N22 C19 H19B 109.0 . .
C20 C19 H19B 109.0 . .
H19A C19 H19B 107.8 . .
C19 C20 H20A 109.5 . .
C19 C20 H20B 109.5 . .
H20A C20 H20B 109.5 . .
C19 C20 H20C 109.5 . .
H20A C20 H20C 109.5 . .
H20B C20 H20C 109.5 . .
N22 C21 C22 112.5(8) . .
N22 C21 H21A 109.1 . .
C22 C21 H21A 109.1 . .
N22 C21 H21B 109.1 . .
C22 C21 H21B 109.1 . .
H21A C21 H21B 107.8 . .
C21 C22 H22A 109.5 . .
C21 C22 H22B 109.5 . .
H22A C22 H22B 109.5 . .
C21 C22 H22C 109.5 . .
H22A C22 H22C 109.5 . .
H22B C22 H22C 109.5 . .
C28 C27 N32 110.7(13) . .
C28 C27 H27A 109.5 . .
N32 C27 H27A 109.5 . .
C28 C27 H27B 109.5 . .
N32 C27 H27B 109.5 . .
H27A C27 H27B 108.1 . .
C27 C28 H28A 109.5 . .
C27 C28 H28B 109.5 . .
H28A C28 H28B 109.5 . .
C27 C28 H28C 109.5 . .
H28A C28 H28C 109.5 . .
H28B C28 H28C 109.5 . .
N32 C29 C30 113.1(12) . .
N32 C29 H29A 109.0 . .
C30 C29 H29A 109.0 . .
N32 C29 H29B 109.0 . .
C30 C29 H29B 109.0 . .
H29A C29 H29B 107.8 . .
C29 C30 H30A 109.5 . .
C29 C30 H30B 109.5 . .
H30A C30 H30B 109.5 . .
C29 C30 H30C 109.5 . .
H30A C30 H30C 109.5 . .
H30B C30 H30C 109.5 . .

loop_
_geom_bond_atom_site_label_1
_geom_bond_atom_site_label_2
_geom_bond_distance
_geom_bond_site_symmetry_2
Zn1 O21 1.956(5) .
Zn1 O21 1.956(5) 4
Zn1 N11 1.986(6) .
Zn1 N11 1.986(6) 4
Zn2 C3 1.984(12) .
Zn2 O31 2.008(6) .
Zn2 O21 2.047(6) .
Zn2 N12 2.273(6) .
Zn3 C1 1.995(10) .
Zn3 O31 2.022(6) 4
Zn3 N11 2.080(6) 4
Zn3 N22 2.228(8) .
O21 N22 1.445(8) .
O31 N32 1.465(9) .
O31 Zn3 2.022(6) 4
N11 N12 1.464(8) .
N11 Zn3 2.080(6) 4
N11 H11C 0.9300 .
N12 C13 1.466(10) .
N12 C9 1.480(10) .
N22 C19 1.478(11) .
N22 C21 1.486(11) .
N32 C29 1.434(14) .
N32 C27 1.444(13) .
C1 C2 1.450(14) .
C1 H1A 0.9900 .
C1 H1B 0.9900 .
C2 H2A 0.9800 .
C2 H2B 0.9800 .
C2 H2C 0.9800 .
C3 C4 1.469(15) .
C3 H3A 0.9900 .
C3 H3B 0.9900 .
C4 H4A 0.9800 .
C4 H4B 0.9800 .
C4 H4C 0.9800 .
C9 C10 1.517(13) .
C9 H9A 0.9900 .
C9 H9B 0.9900 .
C10 C11 1.520(15) .
C10 H10A 0.9900 .
C10 H10B 0.9900 .
C11 C12 1.522(15) .
C11 H11A 0.9900 .
C11 H11B 0.9900 .
C12 C13 1.506(12) .
C12 H12A 0.9900 .
C12 H12B 0.9900 .
C13 H13A 0.9900 .
C13 H13B 0.9900 .
C19 C20 1.534(14) .
C19 H19A 0.9900 .
C19 H19B 0.9900 .
C20 H20A 0.9800 .
C20 H20B 0.9800 .
C20 H20C 0.9800 .
C21 C22 1.543(13) .
C21 H21A 0.9900 .
C21 H21B 0.9900 .
C22 H22A 0.9800 .
C22 H22B 0.9800 .
C22 H22C 0.9800 .
C27 C28 1.44(2) .
C27 H27A 0.9900 .
C27 H27B 0.9900 .
C28 H28A 0.9800 .
C28 H28B 0.9800 .
C28 H28C 0.9800 .
C29 C30 1.493(15) .
C29 H29A 0.9900 .
C29 H29B 0.9900 .
C30 H30A 0.9800 .
C30 H30B 0.9800 .
C30 H30C 0.9800 .

loop_
_geom_torsion_atom_site_label_1
_geom_torsion_atom_site_label_2
_geom_torsion_atom_site_label_3
_geom_torsion_atom_site_label_4
_geom_torsion
_geom_torsion_site_symmetry_1
_geom_torsion_site_symmetry_4
O21 Zn1 O21 N22 72.6(4) 4 .
N11 Zn1 O21 N22 179.5(5) . .
N11 Zn1 O21 N22 -31.6(5) 4 .
O21 Zn1 O21 Zn2 -97.5(2) 4 .
N11 Zn1 O21 Zn2 9.5(3) . .
N11 Zn1 O21 Zn2 158.4(3) 4 .
C3 Zn2 O21 N22 35.9(7) . .
O31 Zn2 O21 N22 -108.5(6) . .
N12 Zn2 O21 N22 160.3(6) . .
C3 Zn2 O21 Zn1 -155.8(4) . .
O31 Zn2 O21 Zn1 59.8(3) . .
N12 Zn2 O21 Zn1 -31.5(3) . .
C3 Zn2 O31 N32 13.4(9) . .
O21 Zn2 O31 N32 147.0(6) . .
N12 Zn2 O31 N32 -127.8(6) . .
C3 Zn2 O31 Zn3 151.8(5) . 4
O21 Zn2 O31 Zn3 -74.6(3) . 4
N12 Zn2 O31 Zn3 10.6(3) . 4
O21 Zn1 N11 N12 33.9(5) . .
O21 Zn1 N11 N12 157.6(4) 4 .
N11 Zn1 N11 N12 -85.0(4) 4 .
O21 Zn1 N11 Zn3 -87.0(3) . 4
O21 Zn1 N11 Zn3 36.6(3) 4 4
N11 Zn1 N11 Zn3 154.1(3) 4 4
Zn1 N11 N12 C13 64.7(6) . .
Zn3 N11 N12 C13 178.9(4) 4 .
Zn1 N11 N12 C9 -177.2(5) . .
Zn3 N11 N12 C9 -63.1(6) 4 .
Zn1 N11 N12 Zn2 -58.0(4) . .
Zn3 N11 N12 Zn2 56.1(4) 4 .
C3 Zn2 N12 N11 172.8(5) . .
O31 Zn2 N12 N11 -39.4(4) . .
O21 Zn2 N12 N11 53.8(4) . .
C3 Zn2 N12 C13 54.7(7) . .
O31 Zn2 N12 C13 -157.5(6) . .
O21 Zn2 N12 C13 -64.3(5) . .
C3 Zn2 N12 C9 -71.8(7) . .
O31 Zn2 N12 C9 75.9(5) . .
O21 Zn2 N12 C9 169.1(5) . .
Zn1 O21 N22 C19 130.4(6) . .
Zn2 O21 N22 C19 -61.7(8) . .
Zn1 O21 N22 C21 -111.7(6) . .
Zn2 O21 N22 C21 56.2(8) . .
Zn1 O21 N22 Zn3 10.5(6) . .
Zn2 O21 N22 Zn3 178.4(3) . .
C1 Zn3 N22 O21 144.9(5) . .
O31 Zn3 N22 O21 -78.9(5) 4 .
N11 Zn3 N22 O21 13.6(5) 4 .
C1 Zn3 N22 C19 26.7(7) . .
O31 Zn3 N22 C19 162.9(6) 4 .
N11 Zn3 N22 C19 -104.6(6) 4 .
C1 Zn3 N22 C21 -97.1(6) . .
O31 Zn3 N22 C21 39.1(5) 4 .
N11 Zn3 N22 C21 131.6(5) 4 .
Zn2 O31 N32 C29 58.7(8) . .
Zn3 O31 N32 C29 -81.4(8) 4 .
Zn2 O31 N32 C27 -61.7(10) . .
Zn3 O31 N32 C27 158.2(8) 4 .
O31 Zn3 C1 C2 -48.3(14) 4 .
N11 Zn3 C1 C2 -169.2(11) 4 .
N22 Zn3 C1 C2 77.0(13) . .
O31 Zn2 C3 C4 -46.0(15) . .
O21 Zn2 C3 C4 -171.8(11) . .
N12 Zn2 C3 C4 86.0(13) . .
N11 N12 C9 C10 -176.9(7) . .
C13 N12 C9 C10 -59.1(10) . .
Zn2 N12 C9 C10 70.8(9) . .
N12 C9 C10 C11 57.7(11) . .
C9 C10 C11 C12 -53.8(11) . .
C10 C11 C12 C13 53.3(12) . .
N11 N12 C13 C12 176.7(6) . .
C9 N12 C13 C12 59.7(9) . .
Zn2 N12 C13 C12 -68.8(8) . .
C11 C12 C13 N12 -57.9(10) . .
O21 N22 C19 C20 -60.4(10) . .
C21 N22 C19 C20 -174.7(8) . .
Zn3 N22 C19 C20 60.6(9) . .
O21 N22 C21 C22 176.1(8) . .
C19 N22 C21 C22 -68.7(12) . .
Zn3 N22 C21 C22 54.4(10) . .
C29 N32 C27 C28 168.7(11) . .
O31 N32 C27 C28 -73.5(13) . .
C27 N32 C29 C30 -68.8(13) . .
O31 N32 C29 C30 173.4(10) . .
